data_4327341
loop_
_publ_author_name
'Albert Figuerola'
'Joan Ribas'
'David Casanova'
'Miguel Maestro'
'Santiago Alvarez'
'Carmen Diaz'

_publ_section_title
;
 Magnetism of Cyano-Bridged Ln3+-M3+ Complexes. Part II: One-Dimensional
 Complexes (Ln3+ = Eu, Tb, Dy, Ho, Er, Tm; M3+ = Fe or Co) with bpy as
 Blocking Ligand
;
_journal_name_full 'Inorganic Chemistry'
_journal_page_first 6949
_journal_page_last 6958
_journal_paper_doi 10.1021/ic050650+
_journal_volume 44
_journal_year 2005
_chemical_formula_moiety 'C32 H30 Tb2 Fe2 N16 O8, 4 (H2 O), 3 (C10 H8 N2)'
_chemical_formula_sum 'C62 H72 Fe2 N22 O16 Tb2'
_chemical_formula_weight 1810.96
_chemical_name_systematic
; 
 ? 
;
_space_group_IT_number 2
_symmetry_cell_setting triclinic
_symmetry_space_group_name_Hall '-P 1'
_symmetry_space_group_name_H-M 'P -1'
_atom_sites_solution_hydrogens geom
_atom_sites_solution_primary direct
_atom_sites_solution_secondary difmap
_audit_creation_method SHELXL-97
_cell_angle_alpha 83.1650(10)
_cell_angle_beta 84.0990(10)
_cell_angle_gamma 64.1310(10)
_cell_formula_units_Z 1
_cell_length_a 9.7458(5)
_cell_length_b 10.6465(5)
_cell_length_c 19.9583(10)
_cell_measurement_temperature 298(2)
_cell_volume 1847.09(16)
_computing_cell_refinement 'Bruker SAINT'
_computing_data_collection 'Bruker SMART'
_computing_data_reduction 'Bruker SHELXTL'
_computing_molecular_graphics 'Bruker SHELXTL'
_computing_publication_material 'Bruker SHELXTL'
_computing_structure_refinement 'SHELXL-97 (Sheldrick, 1997)'
_computing_structure_solution 'SHELXS-97 (Sheldrick, 1990)'
_diffrn_ambient_temperature 298(2)
_diffrn_measured_fraction_theta_full 0.917
_diffrn_measured_fraction_theta_max 0.917
_diffrn_measurement_device_type 'CCD area detector'
_diffrn_measurement_method 'phi and omega scans'
_diffrn_radiation_monochromator graphite
_diffrn_radiation_source 'fine-focus sealed tube'
_diffrn_radiation_type MoK\a
_diffrn_radiation_wavelength 0.71073
_diffrn_reflns_av_R_equivalents 0.0168
_diffrn_reflns_av_sigmaI/netI 0.0316
_diffrn_reflns_limit_h_max 12
_diffrn_reflns_limit_h_min -7
_diffrn_reflns_limit_k_max 14
_diffrn_reflns_limit_k_min -13
_diffrn_reflns_limit_l_max 26
_diffrn_reflns_limit_l_min -26
_diffrn_reflns_number 11992
_diffrn_reflns_theta_full 28.28
_diffrn_reflns_theta_max 28.28
_diffrn_reflns_theta_min 2.06
_exptl_absorpt_coefficient_mu 2.354
_exptl_absorpt_correction_T_max 0.6503
_exptl_absorpt_correction_T_min 0.5104
_exptl_absorpt_correction_type Semi-empirical
_exptl_absorpt_process_details SADABS
_exptl_crystal_colour Orange
_exptl_crystal_density_diffrn 1.628
_exptl_crystal_description Block
_exptl_crystal_F_000 908
_exptl_crystal_size_max 0.33
_exptl_crystal_size_mid 0.20
_exptl_crystal_size_min 0.20
_refine_diff_density_max 0.865
_refine_diff_density_min -0.918
_refine_diff_density_rms 0.084
_refine_ls_extinction_method none
_refine_ls_goodness_of_fit_ref 1.020
_refine_ls_hydrogen_treatment mixed
_refine_ls_matrix_type full
_refine_ls_number_parameters 505
_refine_ls_number_reflns 8402
_refine_ls_number_restraints 0
_refine_ls_restrained_S_all 1.020
_refine_ls_R_factor_all 0.0289
_refine_ls_R_factor_gt 0.0253
_refine_ls_shift/su_max 0.716
_refine_ls_shift/su_mean 0.012
_refine_ls_structure_factor_coef Fsqd
_refine_ls_weighting_details 'calc w=1/[\s^2^(Fo^2^)+(0.0369P)^2^+1.0444P] where P=(Fo^2^+2Fc^2^)/3'
_refine_ls_weighting_scheme calc
_refine_ls_wR_factor_gt 0.0649
_refine_ls_wR_factor_ref 0.0667
_reflns_number_gt 7716
_reflns_number_total 8402
_reflns_threshold_expression >2sigma(I)
_cod_data_source_file ic0506502Bsi20050427_121801_02.cif
_cod_data_source_block complex2
_cod_database_code 4327341

loop_
_symmetry_equiv_pos_as_xyz
'x, y, z'
'-x, -y, -z'

loop_
_atom_site_label
_atom_site_type_symbol
_atom_site_fract_x
_atom_site_fract_y
_atom_site_fract_z
_atom_site_U_iso_or_equiv
_atom_site_adp_type
_atom_site_occupancy
_atom_site_symmetry_multiplicity
_atom_site_calc_flag
_atom_site_refinement_flags
_atom_site_disorder_assembly
_atom_site_disorder_group
Tb1 Tb 0.284844(13) 0.590986(11) 0.244934(6) 0.02034(4) Uani 1 1 d . . .
Fe2 Fe 0.73049(4) 0.04449(4) 0.226851(19) 0.02217(8) Uani 1 1 d . . .
O1 O 0.2857(3) 0.5770(2) 0.12583(11) 0.0350(5) Uani 1 1 d . . .
H1A H 0.267(4) 0.518(4) 0.1139(18) 0.042 Uiso 1 1 d . . .
H1B H 0.223(4) 0.658(4) 0.0986(18) 0.042 Uiso 1 1 d . . .
O2 O 0.1398(2) 0.4657(2) 0.23282(11) 0.0289(4) Uani 1 1 d . . .
H2A H 0.174(4) 0.390(4) 0.2383(16) 0.027(9) Uiso 1 1 d . . .
H2B H 0.087(4) 0.491(4) 0.1993(19) 0.038(10) Uiso 1 1 d . . .
O3 O 0.2601(4) 0.4852(3) 0.35247(14) 0.0447(7) Uani 1 1 d . . .
H3A H 0.259(8) 0.358(8) 0.367(3) 0.16(3) Uiso 1 1 d . . .
H3B H 0.277(5) 0.488(5) 0.376(2) 0.043(15) Uiso 1 1 d . . .
O4 O 0.3188(3) 0.7861(2) 0.18395(13) 0.0402(5) Uani 1 1 d . . .
H4A H 0.357(4) 0.824(4) 0.1932(18) 0.034(10) Uiso 1 1 d . . .
H4B H 0.262(6) 0.830(5) 0.154(2) 0.073(15) Uiso 1 1 d . . .
N1 N 0.2443(3) 0.7582(2) 0.33520(12) 0.0327(5) Uani 1 1 d . . .
N2 N 0.5241(3) 0.5892(2) 0.28422(12) 0.0286(5) Uani 1 1 d . . .
N3 N 0.4750(3) 0.3467(2) 0.23056(13) 0.0315(5) Uani 1 1 d . . .
N4 N 0.8013(4) 0.0781(3) 0.07271(15) 0.0496(7) Uani 1 1 d . . .
N5 N 0.5013(3) -0.0779(3) 0.21019(14) 0.0389(6) Uani 1 1 d . . .
N6 N 0.6712(4) 0.0061(4) 0.38136(16) 0.0607(9) Uani 1 1 d . . .
N7 N 0.9631(4) 0.1594(4) 0.24502(19) 0.0583(9) Uani 1 1 d . . .
N8 N 0.0202(3) 0.7651(2) 0.22806(13) 0.0322(5) Uani 1 1 d . . .
N9 N 0.2434(3) 0.3515(3) 0.08841(13) 0.0353(5) Uani 1 1 d . . .
N10 N -0.0437(3) 0.5480(3) 0.11707(15) 0.0440(6) Uani 1 1 d . . .
C1 C 0.1043(4) 0.8371(3) 0.36171(16) 0.0424(7) Uani 1 1 d . . .
H1C H 0.0213 0.8285 0.3473 0.051 Uiso 1 1 calc R . .
C2 C 0.0779(5) 0.9305(4) 0.40936(18) 0.0534(9) Uani 1 1 d . . .
H2C H -0.0206 0.9837 0.4266 0.064 Uiso 1 1 calc R . .
C3 C 0.2001(6) 0.9429(4) 0.4305(2) 0.0611(11) Uani 1 1 d . . .
H3C H 0.1857 1.0055 0.4622 0.073 Uiso 1 1 calc R . .
C4 C 0.3439(5) 0.8626(4) 0.40468(19) 0.0545(10) Uani 1 1 d . . .
H4C H 0.4277 0.8698 0.4191 0.065 Uiso 1 1 calc R . .
C5 C 0.3644(4) 0.7699(3) 0.35681(14) 0.0328(6) Uani 1 1 d . . .
C6 C 0.5172(3) 0.6782(3) 0.32883(15) 0.0318(6) Uani 1 1 d . . .
C7 C 0.6498(4) 0.6817(4) 0.34747(19) 0.0473(8) Uani 1 1 d . . .
H7A H 0.6434 0.7436 0.3782 0.057 Uiso 1 1 calc R . .
C8 C 0.7908(4) 0.5925(4) 0.3199(2) 0.0536(10) Uani 1 1 d . . .
H8A H 0.8800 0.5939 0.3318 0.064 Uiso 1 1 calc R . .
C9 C 0.7964(4) 0.5030(4) 0.27533(19) 0.0451(8) Uani 1 1 d . . .
H9A H 0.8897 0.4417 0.2565 0.054 Uiso 1 1 calc R . .
C10 C 0.6620(3) 0.5045(3) 0.25846(16) 0.0363(6) Uani 1 1 d . . .
H10A H 0.6674 0.4435 0.2276 0.044 Uiso 1 1 calc R . .
C11 C 0.5663(3) 0.2326(3) 0.22821(14) 0.0267(5) Uani 1 1 d . . .
C12 C 0.7700(3) 0.0676(3) 0.12955(15) 0.0319(6) Uani 1 1 d . . .
C13 C 0.5880(3) -0.0345(3) 0.21554(14) 0.0271(5) Uani 1 1 d . . .
C14 C 0.6951(3) 0.0190(3) 0.32460(16) 0.0351(6) Uani 1 1 d . . .
C15 C 0.8741(3) 0.1199(3) 0.23869(16) 0.0335(6) Uani 1 1 d . . .
C16 C 0.9067(3) -0.1348(3) 0.22668(14) 0.0265(5) Uani 1 1 d . . .
C17 C 0.3851(4) 0.2514(3) 0.08095(16) 0.0399(7) Uani 1 1 d . . .
H17A H 0.4660 0.2731 0.0856 0.048 Uiso 1 1 calc R . .
C18 C 0.4182(4) 0.1168(3) 0.06667(16) 0.0429(7) Uani 1 1 d . . .
H18A H 0.5188 0.0501 0.0616 0.052 Uiso 1 1 calc R . .
C19 C 0.2989(5) 0.0842(4) 0.06024(19) 0.0515(9) Uani 1 1 d . . .
H19A H 0.3173 -0.0054 0.0507 0.062 Uiso 1 1 calc R . .
C20 C 0.1506(4) 0.1865(4) 0.06815(19) 0.0465(8) Uani 1 1 d . . .
H20A H 0.0683 0.1659 0.0647 0.056 Uiso 1 1 calc R . .
C21 C 0.1261(3) 0.3202(3) 0.08125(14) 0.0333(6) Uani 1 1 d . . .
C22 C -0.0302(4) 0.4358(3) 0.08767(15) 0.0364(6) Uani 1 1 d . . .
C23 C -0.1555(4) 0.4289(4) 0.0640(2) 0.0524(9) Uani 1 1 d . . .
H23A H -0.1445 0.3494 0.0447 0.063 Uiso 1 1 calc R . .
C24 C -0.2967(5) 0.5415(5) 0.0694(2) 0.0601(10) Uani 1 1 d . . .
H24A H -0.3822 0.5379 0.0545 0.072 Uiso 1 1 calc R . .
C25 C -0.3100(4) 0.6584(4) 0.09657(18) 0.0530(9) Uani 1 1 d . . .
H25A H -0.4034 0.7368 0.0992 0.064 Uiso 1 1 calc R . .
C26 C -0.1810(4) 0.6567(4) 0.1200(2) 0.0538(9) Uani 1 1 d . . .
H26A H -0.1901 0.7359 0.1389 0.065 Uiso 1 1 calc R . .
O1S O 0.2278(3) 0.1836(3) 0.25856(16) 0.0492(7) Uani 1 1 d . . .
H1X H 0.151(5) 0.172(4) 0.255(2) 0.059 Uiso 1 1 d . . .
H1Y H 0.284(5) 0.128(5) 0.249(2) 0.059 Uiso 1 1 d . . .
O2S O 0.1399(3) 0.8475(3) 0.06506(12) 0.0484(6) Uani 1 1 d . . .
O3S O 0.2860(7) 0.2255(5) 0.38306(19) 0.135(2) Uani 1 1 d . . .
O4X O 0.4285(9) 0.0946(8) 0.4854(4) 0.089(2) Uiso 0.50 1 d P A 1
O4X O 0.218(2) 0.229(2) 0.5183(11) 0.280(9) Uiso 0.50 1 d P B 2
N1S N 0.6101(6) 0.3723(4) 0.43369(18) 0.0806(13) Uani 1 1 d . . .
C1S C 0.7609(6) 0.2998(4) 0.4099(2) 0.0673(13) Uani 1 1 d . . .
H1SA H 0.7845 0.2430 0.3745 0.081 Uiso 1 1 calc R . .
C2S C 0.8746(6) 0.3133(5) 0.4394(2) 0.0720(13) Uani 1 1 d . . .
H2SA H 0.9761 0.2686 0.4236 0.086 Uiso 1 1 calc R . .
C3S C 0.8332(6) 0.3956(5) 0.4935(2) 0.0708(13) Uani 1 1 d . . .
H3SA H 0.9104 0.4029 0.5142 0.085 Uiso 1 1 calc R . .
C4S C 0.6926(5) 0.4636(4) 0.51728(15) 0.0440(8) Uani 1 1 d . . .
H4SA H 0.6713 0.5153 0.5545 0.053 Uiso 1 1 calc R . .
C5S C 0.5803(5) 0.4572(3) 0.48708(16) 0.0514(10) Uani 1 1 d . . .

loop_
_atom_site_aniso_label
_atom_site_aniso_U_11
_atom_site_aniso_U_22
_atom_site_aniso_U_33
_atom_site_aniso_U_23
_atom_site_aniso_U_13
_atom_site_aniso_U_12
Tb1 0.01546(6) 0.01576(6) 0.02723(7) -0.00302(4) -0.00375(4) -0.00349(5)
Fe2 0.01484(17) 0.01674(16) 0.03167(19) -0.00403(14) -0.00262(14) -0.00300(14)
O1 0.0430(13) 0.0299(11) 0.0339(11) -0.0035(9) -0.0053(9) -0.0163(10)
O2 0.0238(10) 0.0250(11) 0.0391(11) -0.0041(9) -0.0068(9) -0.0100(9)
O3 0.0698(19) 0.0472(15) 0.0283(12) -0.0008(11) -0.0090(12) -0.0347(13)
O4 0.0445(14) 0.0368(12) 0.0497(14) 0.0119(10) -0.0207(11) -0.0270(11)
N1 0.0341(13) 0.0263(11) 0.0329(12) -0.0065(10) -0.0061(10) -0.0067(10)
N2 0.0248(11) 0.0280(11) 0.0338(12) 0.0021(9) -0.0061(9) -0.0123(10)
N3 0.0203(11) 0.0222(11) 0.0469(14) -0.0058(10) -0.0049(10) -0.0030(9)
N4 0.0455(17) 0.0590(19) 0.0416(16) -0.0030(14) 0.0010(13) -0.0209(15)
N5 0.0347(14) 0.0380(14) 0.0482(15) 0.0003(12) -0.0083(12) -0.0194(12)
N6 0.074(2) 0.073(2) 0.0381(16) -0.0074(15) 0.0023(15) -0.035(2)
N7 0.0399(17) 0.0572(19) 0.089(2) -0.0187(18) -0.0052(16) -0.0273(15)
N8 0.0227(12) 0.0237(11) 0.0444(14) -0.0059(10) -0.0071(10) -0.0027(10)
N9 0.0336(13) 0.0355(13) 0.0367(13) -0.0079(11) -0.0061(11) -0.0126(11)
N10 0.0342(14) 0.0404(15) 0.0538(16) -0.0141(13) -0.0091(12) -0.0089(12)
C1 0.0400(18) 0.0374(16) 0.0392(16) -0.0116(13) -0.0031(14) -0.0047(14)
C2 0.063(2) 0.0381(18) 0.0458(19) -0.0155(15) 0.0066(17) -0.0085(17)
C3 0.085(3) 0.052(2) 0.053(2) -0.0278(18) 0.006(2) -0.032(2)
C4 0.071(3) 0.059(2) 0.050(2) -0.0221(18) -0.0025(19) -0.039(2)
C5 0.0421(17) 0.0252(13) 0.0325(14) -0.0002(11) -0.0073(12) -0.0151(12)
C6 0.0370(16) 0.0282(13) 0.0346(14) 0.0071(11) -0.0124(12) -0.0183(12)
C7 0.052(2) 0.0469(19) 0.057(2) 0.0024(16) -0.0188(17) -0.0320(17)
C8 0.0387(19) 0.058(2) 0.074(3) 0.0154(19) -0.0240(18) -0.0313(18)
C9 0.0241(15) 0.0492(19) 0.062(2) 0.0062(16) -0.0051(14) -0.0180(14)
C10 0.0269(14) 0.0364(15) 0.0459(17) 0.0009(13) -0.0033(13) -0.0148(13)
C11 0.0187(12) 0.0256(13) 0.0359(14) -0.0057(11) -0.0030(10) -0.0086(11)
C12 0.0240(14) 0.0290(14) 0.0399(16) -0.0039(12) -0.0039(12) -0.0081(11)
C13 0.0217(13) 0.0211(12) 0.0345(14) -0.0011(10) -0.0023(11) -0.0055(10)
C14 0.0298(15) 0.0299(14) 0.0418(17) -0.0044(12) -0.0020(12) -0.0089(12)
C15 0.0246(14) 0.0276(13) 0.0483(17) -0.0078(12) -0.0019(12) -0.0101(12)
C16 0.0222(13) 0.0235(12) 0.0324(13) -0.0043(10) -0.0034(10) -0.0077(11)
C17 0.0356(17) 0.0433(17) 0.0406(16) -0.0099(14) -0.0072(13) -0.0141(14)
C18 0.0417(18) 0.0363(16) 0.0403(17) -0.0088(13) -0.0052(14) -0.0051(14)
C19 0.063(2) 0.0332(17) 0.058(2) -0.0112(15) -0.0035(18) -0.0184(17)
C20 0.0453(19) 0.0408(18) 0.059(2) -0.0123(16) -0.0052(16) -0.0214(16)
C21 0.0334(15) 0.0351(15) 0.0302(14) -0.0062(12) -0.0052(12) -0.0119(13)
C22 0.0375(16) 0.0411(16) 0.0312(14) -0.0025(12) -0.0048(12) -0.0169(14)
C23 0.046(2) 0.055(2) 0.062(2) -0.0098(18) -0.0174(18) -0.0229(18)
C24 0.039(2) 0.079(3) 0.064(2) -0.003(2) -0.0153(18) -0.026(2)
C25 0.0321(18) 0.064(2) 0.0471(19) -0.0046(17) -0.0048(15) -0.0057(17)
C26 0.0386(19) 0.049(2) 0.062(2) -0.0179(18) -0.0108(17) -0.0030(16)
O1S 0.0284(12) 0.0340(12) 0.087(2) -0.0118(13) -0.0059(13) -0.0129(10)
O2S 0.0447(14) 0.0477(14) 0.0438(13) 0.0103(11) -0.0059(11) -0.0143(11)
O3S 0.294(7) 0.119(3) 0.069(2) 0.022(2) -0.037(3) -0.161(4)
N1S 0.135(4) 0.053(2) 0.050(2) -0.0003(17) -0.018(2) -0.036(2)
C1S 0.094(4) 0.047(2) 0.042(2) -0.0096(17) -0.004(2) -0.012(2)
C2S 0.090(4) 0.062(3) 0.050(2) 0.001(2) 0.002(2) -0.022(3)
C3S 0.100(4) 0.070(3) 0.053(2) 0.005(2) -0.018(2) -0.046(3)
C4S 0.069(2) 0.0426(18) 0.0248(14) -0.0067(13) -0.0041(15) -0.0261(18)
C5S 0.092(3) 0.0368(18) 0.0275(16) 0.0036(13) -0.0104(17) -0.0291(19)

loop_
_atom_type_symbol
_atom_type_description
_atom_type_scat_dispersion_real
_atom_type_scat_dispersion_imag
_atom_type_scat_source
C C 0.0033 0.0016 'International Tables Vol C Tables 4.2.6.8 and 6.1.1.4'
H H 0.0000 0.0000 'International Tables Vol C Tables 4.2.6.8 and 6.1.1.4'
N N 0.0061 0.0033 'International Tables Vol C Tables 4.2.6.8 and 6.1.1.4'
O O 0.0106 0.0060 'International Tables Vol C Tables 4.2.6.8 and 6.1.1.4'
Fe Fe 0.3463 0.8444 'International Tables Vol C Tables 4.2.6.8 and 6.1.1.4'
Tb Tb -0.1723 4.1537 'International Tables Vol C Tables 4.2.6.8 and 6.1.1.4'

loop_
_geom_angle_atom_site_label_1
_geom_angle_atom_site_label_2
_geom_angle_atom_site_label_3
_geom_angle
_geom_angle_site_symmetry_1
_geom_angle_site_symmetry_3
O3 Tb1 O2 73.84(9) . .
O3 Tb1 O1 144.65(9) . .
O2 Tb1 O1 73.92(8) . .
O3 Tb1 O4 144.76(9) . .
O2 Tb1 O4 135.98(8) . .
O1 Tb1 O4 70.57(8) . .
O3 Tb1 N8 101.58(10) . .
O2 Tb1 N8 72.81(8) . .
O1 Tb1 N8 82.31(8) . .
O4 Tb1 N8 77.41(8) . .
O3 Tb1 N3 79.88(9) . .
O2 Tb1 N3 74.61(8) . .
O1 Tb1 N3 77.95(8) . .
O4 Tb1 N3 120.90(9) . .
N8 Tb1 N3 145.45(8) . .
O3 Tb1 N2 86.31(9) . .
O2 Tb1 N2 148.31(8) . .
O1 Tb1 N2 115.10(8) . .
O4 Tb1 N2 72.63(8) . .
N8 Tb1 N2 136.63(8) . .
N3 Tb1 N2 77.80(8) . .
O3 Tb1 N1 70.12(9) . .
O2 Tb1 N1 127.59(8) . .
O1 Tb1 N1 143.69(8) . .
O4 Tb1 N1 75.27(9) . .
N8 Tb1 N1 78.57(8) . .
N3 Tb1 N1 132.03(8) . .
N2 Tb1 N1 64.06(8) . .
C16 Fe2 C15 85.52(12) . .
C16 Fe2 C11 174.58(11) . .
C15 Fe2 C11 89.06(11) . .
C16 Fe2 C12 87.58(12) . .
C15 Fe2 C12 88.28(13) . .
C11 Fe2 C12 92.31(12) . .
C16 Fe2 C14 91.44(12) . .
C15 Fe2 C14 91.14(13) . .
C11 Fe2 C14 88.63(12) . .
C12 Fe2 C14 178.89(12) . .
C16 Fe2 C13 93.65(11) . .
C15 Fe2 C13 179.08(12) . .
C11 Fe2 C13 91.78(11) . .
C12 Fe2 C13 92.06(12) . .
C14 Fe2 C13 88.51(12) . .
C1 N1 C5 118.2(3) . .
C1 N1 Tb1 121.5(2) . .
C5 N1 Tb1 120.27(19) . .
C10 N2 C6 117.9(2) . .
C10 N2 Tb1 120.55(19) . .
C6 N2 Tb1 121.42(19) . .
C11 N3 Tb1 175.4(2) . .
C16 N8 Tb1 164.8(2) 1_465 .
C17 N9 C21 118.2(3) . .
C26 N10 C22 117.8(3) . .
N1 C1 C2 123.1(3) . .
C3 C2 C1 118.4(4) . .
C2 C3 C4 119.5(3) . .
C3 C4 C5 119.9(4) . .
N1 C5 C4 120.9(3) . .
N1 C5 C6 117.0(2) . .
C4 C5 C6 122.0(3) . .
N2 C6 C7 121.0(3) . .
N2 C6 C5 117.0(2) . .
C7 C6 C5 121.9(3) . .
C8 C7 C6 119.6(3) . .
C9 C8 C7 118.8(3) . .
C8 C9 C10 119.1(3) . .
N2 C10 C9 123.5(3) . .
N3 C11 Fe2 175.8(2) . .
N4 C12 Fe2 176.4(3) . .
N5 C13 Fe2 177.9(3) . .
N6 C14 Fe2 178.5(3) . .
N7 C15 Fe2 177.3(3) . .
N8 C16 Fe2 173.2(2) 1_645 .
N9 C17 C18 123.5(3) . .
C19 C18 C17 118.3(3) . .
C18 C19 C20 119.1(3) . .
C19 C20 C21 119.4(3) . .
N9 C21 C20 121.4(3) . .
N9 C21 C22 116.7(3) . .
C20 C21 C22 121.9(3) . .
N10 C22 C23 121.6(3) . .
N10 C22 C21 116.5(3) . .
C23 C22 C21 121.9(3) . .
C24 C23 C22 119.1(4) . .
C25 C24 C23 119.6(4) . .
C24 C25 C26 118.0(3) . .
N10 C26 C25 123.8(4) . .
C1S N1S C5S 118.3(4) . .
C2S C1S N1S 119.1(4) . .
C1S C2S C3S 117.9(5) . .
C4S C3S C2S 124.1(5) . .
C3S C4S C5S 118.7(3) . .
C4S C5S N1S 121.7(4) . .
C4S C5S C5S 117.5(4) . 2_666
N1S C5S C5S 120.8(5) . 2_666

loop_
_geom_bond_atom_site_label_1
_geom_bond_atom_site_label_2
_geom_bond_distance
_geom_bond_site_symmetry_2
Tb1 O3 2.343(3) .
Tb1 O2 2.372(2) .
Tb1 O1 2.398(2) .
Tb1 O4 2.413(2) .
Tb1 N8 2.462(2) .
Tb1 N3 2.478(2) .
Tb1 N2 2.528(2) .
Tb1 N1 2.564(2) .
Fe2 C16 1.932(3) .
Fe2 C15 1.938(3) .
Fe2 C11 1.944(3) .
Fe2 C12 1.948(3) .
Fe2 C14 1.954(3) .
Fe2 C13 1.954(3) .
N1 C1 1.343(4) .
N1 C5 1.347(4) .
N2 C10 1.339(4) .
N2 C6 1.352(4) .
N3 C11 1.154(3) .
N4 C12 1.149(4) .
N5 C13 1.144(4) .
N6 C14 1.137(4) .
N7 C15 1.139(4) .
N8 C16 1.154(3) 1_465
N9 C17 1.333(4) .
N9 C21 1.347(4) .
N10 C26 1.335(4) .
N10 C22 1.343(4) .
C1 C2 1.382(5) .
C2 C3 1.367(6) .
C3 C4 1.368(6) .
C4 C5 1.392(4) .
C5 C6 1.474(4) .
C6 C7 1.398(4) .
C7 C8 1.387(5) .
C8 C9 1.360(5) .
C9 C10 1.379(4) .
C16 N8 1.154(3) 1_645
C17 C18 1.383(5) .
C18 C19 1.372(5) .
C19 C20 1.386(5) .
C20 C21 1.389(4) .
C21 C22 1.487(4) .
C22 C23 1.388(5) .
C23 C24 1.380(6) .
C24 C25 1.366(6) .
C25 C26 1.378(5) .
N1S C1S 1.391(7) .
N1S C5S 1.405(5) .
C1S C2S 1.374(7) .
C2S C3S 1.387(6) .
C3S C4S 1.307(6) .
C4S C5S 1.333(5) .
C5S C5S 1.498(8) 2_666

loop_
_geom_hbond_atom_site_label_D
_geom_hbond_atom_site_label_H
_geom_hbond_atom_site_label_A
_geom_hbond_distance_DH
_geom_hbond_distance_HA
_geom_hbond_distance_DA
_geom_hbond_angle_DHA
_geom_hbond_site_symmetry_A
O1 H1A N9 0.80(4) 2.01(4) 2.802(3) 173(4) .
O1 H1B O2S 0.95(4) 1.89(4) 2.781(3) 156(3) .
O2 H2A O1S 0.72(3) 2.03(3) 2.738(3) 168(4) .
O2 H2B N10 0.83(4) 2.05(4) 2.881(4) 178(3) .
O4 H4B O2S 0.82(5) 2.17(5) 2.930(3) 153(4) .
O1S H1Y N5 0.64(4) 2.43(4) 3.070(4) 178(6) .
O4 H4A N5 0.71(4) 2.15(4) 2.855(3) 171(4) 1_565
O1S H1X N7 0.83(5) 1.92(5) 2.745(4) 176(4) 1_455

loop_
_geom_torsion_atom_site_label_1
_geom_torsion_atom_site_label_2
_geom_torsion_atom_site_label_3
_geom_torsion_atom_site_label_4
_geom_torsion
_geom_torsion_site_symmetry_4
O3 Tb1 N1 C1 -81.6(2) .
O2 Tb1 N1 C1 -32.2(3) .
O1 Tb1 N1 C1 85.0(3) .
O4 Tb1 N1 C1 105.2(2) .
N8 Tb1 N1 C1 25.3(2) .
N3 Tb1 N1 C1 -136.3(2) .
N2 Tb1 N1 C1 -177.3(3) .
O3 Tb1 N1 C5 99.1(2) .
O2 Tb1 N1 C5 148.4(2) .
O1 Tb1 N1 C5 -94.4(2) .
O4 Tb1 N1 C5 -74.2(2) .
N8 Tb1 N1 C5 -154.0(2) .
N3 Tb1 N1 C5 44.4(3) .
N2 Tb1 N1 C5 3.4(2) .
O3 Tb1 N2 C10 110.2(2) .
O2 Tb1 N2 C10 59.7(3) .
O1 Tb1 N2 C10 -40.5(2) .
O4 Tb1 N2 C10 -98.4(2) .
N8 Tb1 N2 C10 -146.8(2) .
N3 Tb1 N2 C10 29.8(2) .
N1 Tb1 N2 C10 179.9(2) .
O3 Tb1 N2 C6 -73.4(2) .
O2 Tb1 N2 C6 -123.9(2) .
O1 Tb1 N2 C6 135.9(2) .
O4 Tb1 N2 C6 78.0(2) .
N8 Tb1 N2 C6 29.6(3) .
N3 Tb1 N2 C6 -153.8(2) .
N1 Tb1 N2 C6 -3.70(19) .
O3 Tb1 N3 C11 -40(3) .
O2 Tb1 N3 C11 -116(3) .
O1 Tb1 N3 C11 168(3) .
O4 Tb1 N3 C11 110(3) .
N8 Tb1 N3 C11 -135(3) .
N2 Tb1 N3 C11 49(3) .
N1 Tb1 N3 C11 12(3) .
O3 Tb1 N8 C16 90.4(9) 1_465
O2 Tb1 N8 C16 159.3(9) 1_465
O1 Tb1 N8 C16 -125.2(9) 1_465
O4 Tb1 N8 C16 -53.5(9) 1_465
N3 Tb1 N8 C16 179.4(8) 1_465
N2 Tb1 N8 C16 -6.5(10) 1_465
N1 Tb1 N8 C16 23.8(9) 1_465
C5 N1 C1 C2 0.8(5) .
Tb1 N1 C1 C2 -178.6(3) .
N1 C1 C2 C3 -0.1(6) .
C1 C2 C3 C4 -0.6(6) .
C2 C3 C4 C5 0.5(6) .
C1 N1 C5 C4 -0.8(4) .
Tb1 N1 C5 C4 178.6(2) .
C1 N1 C5 C6 177.7(3) .
Tb1 N1 C5 C6 -3.0(3) .
C3 C4 C5 N1 0.2(5) .
C3 C4 C5 C6 -178.2(3) .
C10 N2 C6 C7 0.0(4) .
Tb1 N2 C6 C7 -176.5(2) .
C10 N2 C6 C5 -179.7(2) .
Tb1 N2 C6 C5 3.8(3) .
N1 C5 C6 N2 -0.5(4) .
C4 C5 C6 N2 178.0(3) .
N1 C5 C6 C7 179.8(3) .
C4 C5 C6 C7 -1.7(5) .
N2 C6 C7 C8 -0.1(5) .
C5 C6 C7 C8 179.6(3) .
C6 C7 C8 C9 -0.2(5) .
C7 C8 C9 C10 0.5(5) .
C6 N2 C10 C9 0.4(4) .
Tb1 N2 C10 C9 176.9(2) .
C8 C9 C10 N2 -0.6(5) .
Tb1 N3 C11 Fe2 -48(6) .
C16 Fe2 C11 N3 -14(4) .
C15 Fe2 C11 N3 -14(4) .
C12 Fe2 C11 N3 -102(4) .
C14 Fe2 C11 N3 77(4) .
C13 Fe2 C11 N3 165(4) .
C16 Fe2 C12 N4 -39(4) .
C15 Fe2 C12 N4 47(4) .
C11 Fe2 C12 N4 136(4) .
C14 Fe2 C12 N4 -12(10) .
C13 Fe2 C12 N4 -133(4) .
C16 Fe2 C13 N5 143(7) .
C15 Fe2 C13 N5 119(9) .
C11 Fe2 C13 N5 -37(7) .
C12 Fe2 C13 N5 -129(7) .
C14 Fe2 C13 N5 52(7) .
C16 Fe2 C14 N6 -157(12) .
C15 Fe2 C14 N6 118(12) .
C11 Fe2 C14 N6 29(12) .
C12 Fe2 C14 N6 176(100) .
C13 Fe2 C14 N6 -63(12) .
C16 Fe2 C15 N7 13(7) .
C11 Fe2 C15 N7 -167(7) .
C12 Fe2 C15 N7 -75(7) .
C14 Fe2 C15 N7 104(7) .
C13 Fe2 C15 N7 37(13) .
C15 Fe2 C16 N8 5(2) 1_645
C11 Fe2 C16 N8 5(3) 1_645
C12 Fe2 C16 N8 94(2) 1_645
C14 Fe2 C16 N8 -86(2) 1_645
C13 Fe2 C16 N8 -174(2) 1_645
C21 N9 C17 C18 -0.4(5) .
N9 C17 C18 C19 -0.4(5) .
C17 C18 C19 C20 0.1(5) .
C18 C19 C20 C21 1.1(6) .
C17 N9 C21 C20 1.6(5) .
C17 N9 C21 C22 -178.0(3) .
C19 C20 C21 N9 -2.0(5) .
C19 C20 C21 C22 177.7(3) .
C26 N10 C22 C23 -3.2(5) .
C26 N10 C22 C21 176.2(3) .
N9 C21 C22 N10 -17.0(4) .
C20 C21 C22 N10 163.3(3) .
N9 C21 C22 C23 162.4(3) .
C20 C21 C22 C23 -17.3(5) .
N10 C22 C23 C24 1.5(6) .
C21 C22 C23 C24 -177.8(3) .
C22 C23 C24 C25 1.3(6) .
C23 C24 C25 C26 -2.3(6) .
C22 N10 C26 C25 2.1(6) .
C24 C25 C26 N10 0.6(6) .
C5S N1S C1S C2S 0.2(6) .
N1S C1S C2S C3S 2.2(6) .
C1S C2S C3S C4S -1.5(7) .
C2S C3S C4S C5S -1.8(6) .
C3S C4S C5S N1S 4.4(5) .
C3S C4S C5S C5S -176.6(4) 2_666
C1S N1S C5S C4S -3.6(5) .
C1S N1S C5S C5S 177.4(4) 2_666
